data_1507866
loop_
_publ_author_name
'Morita, Masaki'
'Hirai, Go'
'Ohkubo, Megumi'
'Koshino, Hiroyuki'
'Hashizume, Daisuke'
'Maruoka, Keiji'
'Sodeoka, Mikiko'

_publ_section_title
;
 Kinetically controlled one-pot formation of DEFGH-rings of type B
 physalins through domino-type transformations.
;
_journal_issue 13
_journal_name_full 'Organic letters'
_journal_page_first 3434
_journal_page_last 3437
_journal_paper_doi 10.1021/ol301394b
_journal_volume 14
_journal_year 2012
_chemical_formula_moiety 'C17 H22 O9'
_chemical_formula_sum 'C17 H22 O9'
_chemical_formula_weight 370.35
_chemical_name_systematic
; 
 ? 
;
_space_group_IT_number 14
_symmetry_cell_setting monoclinic
_symmetry_space_group_name_Hall '-P 2yn'
_symmetry_space_group_name_H-M 'P 1 21/n 1'
_atom_sites_solution_hydrogens difmap
_atom_sites_solution_primary direct
_atom_sites_solution_secondary difmap
_audit_creation_method SHELXL-97
_cell_angle_alpha 90
_cell_angle_beta 113.3492(7)
_cell_angle_gamma 90
_cell_formula_units_Z 4
_cell_length_a 12.7930(2)
_cell_length_b 9.40847(17)
_cell_length_c 14.6746(3)
_cell_measurement_reflns_used 20311
_cell_measurement_temperature 140
_cell_measurement_theta_max 68.33
_cell_measurement_theta_min 3.28
_cell_volume 1621.63(5)
_computing_cell_refinement PROCESS-AUTO
_computing_data_collection PROCESS-AUTO
_computing_data_reduction PROCESS-AUTO
_computing_molecular_graphics 'ORTEP-3 for Windows'
_computing_publication_material 'SHELXL-97 (Sheldrick, 2008)'
_computing_structure_refinement 'SHELXL-97 (Sheldrick, 2008)'
_computing_structure_solution SIR2004
_diffrn_ambient_temperature 140
_diffrn_detector_area_resol_mean 10
_diffrn_measured_fraction_theta_full 0.983
_diffrn_measured_fraction_theta_max 0.983
_diffrn_measurement_device_type 'Rigaku RAXIS RAPID'
_diffrn_measurement_method \w-scan
_diffrn_radiation_monochromator graphite
_diffrn_radiation_source 'fine-focus sealed tube'
_diffrn_radiation_type CuK\a
_diffrn_radiation_wavelength 1.54187
_diffrn_reflns_av_R_equivalents 0.0280
_diffrn_reflns_av_sigmaI/netI 0.0228
_diffrn_reflns_limit_h_max 15
_diffrn_reflns_limit_h_min -15
_diffrn_reflns_limit_k_max 10
_diffrn_reflns_limit_k_min -10
_diffrn_reflns_limit_l_max 17
_diffrn_reflns_limit_l_min -17
_diffrn_reflns_number 20577
_diffrn_reflns_theta_full 68.25
_diffrn_reflns_theta_max 68.25
_diffrn_reflns_theta_min 3.89
_diffrn_standards_number 0
_exptl_absorpt_coefficient_mu 1.055
_exptl_absorpt_correction_T_max 0.8225
_exptl_absorpt_correction_T_min 0.6353
_exptl_absorpt_correction_type numerical
_exptl_absorpt_process_details numabs
_exptl_crystal_colour colourless
_exptl_crystal_density_diffrn 1.517
_exptl_crystal_density_method 'not measured'
_exptl_crystal_description block
_exptl_crystal_F_000 784
_exptl_crystal_size_max 0.60
_exptl_crystal_size_mid 0.34
_exptl_crystal_size_min 0.26
_refine_diff_density_max 0.313
_refine_diff_density_min -0.211
_refine_diff_density_rms 0.044
_refine_ls_extinction_coef 0.0038(2)
_refine_ls_extinction_expression Fc^*^=kFc[1+0.001xFc^2^\l^3^/sin(2\q)]^-1/4^
_refine_ls_extinction_method SHELXL
_refine_ls_goodness_of_fit_ref 1.112
_refine_ls_hydrogen_treatment mixed
_refine_ls_matrix_type full
_refine_ls_number_parameters 246
_refine_ls_number_reflns 2920
_refine_ls_number_restraints 0
_refine_ls_restrained_S_all 1.112
_refine_ls_R_factor_all 0.0429
_refine_ls_R_factor_gt 0.0376
_refine_ls_shift/su_max 0.001
_refine_ls_shift/su_mean 0.000
_refine_ls_structure_factor_coef Fsqd
_refine_ls_weighting_details 'calc w=1/[\s^2^(Fo^2^)+(0.0282P)^2^+1.2114P] where P=(Fo^2^+2Fc^2^)/3'
_refine_ls_weighting_scheme calc
_refine_ls_wR_factor_gt 0.0848
_refine_ls_wR_factor_ref 0.0862
_reflns_number_gt 2559
_reflns_number_total 2920
_reflns_threshold_expression I>2\s(I)
_cod_data_source_file ol301394b_si_002.cif
_cod_data_source_block 328-3
_cod_depositor_comments 'Adding full bibliography for 1507866.cif.'
_cod_original_sg_symbol_H-M 'P 21/n'
_cod_database_code 1507866

loop_
_symmetry_equiv_pos_as_xyz
'x, y, z'
'-x+1/2, y+1/2, -z+1/2'
'-x, -y, -z'
'x-1/2, -y-1/2, z-1/2'

loop_
_atom_site_label
_atom_site_type_symbol
_atom_site_fract_x
_atom_site_fract_y
_atom_site_fract_z
_atom_site_U_iso_or_equiv
_atom_site_adp_type
_atom_site_occupancy
_atom_site_symmetry_multiplicity
_atom_site_calc_flag
_atom_site_refinement_flags
O1 O 0.38105(11) 0.55848(14) 0.25882(11) 0.0279(3) Uani 1 1 d .
H1 H 0.334(2) 0.504(3) 0.2681(19) 0.053(8) Uiso 1 1 d .
O2 O 0.58801(11) 0.67636(13) 0.23952(10) 0.0258(3) Uani 1 1 d .
O3 O 0.52956(10) 0.49530(12) 0.13347(8) 0.0197(3) Uani 1 1 d .
O4 O 0.35451(9) 0.27149(12) 0.21347(9) 0.0184(3) Uani 1 1 d .
O5 O 0.41197(10) 0.16585(13) 0.00853(8) 0.0233(3) Uani 1 1 d .
O6 O 0.29554(11) 0.00045(15) 0.01518(9) 0.0299(3) Uani 1 1 d .
O7 O 0.33586(10) 0.02989(12) 0.23990(9) 0.0193(3) Uani 1 1 d .
O8 O 0.52766(10) 0.26575(13) 0.43088(8) 0.0201(3) Uani 1 1 d .
O9 O 0.43290(10) 0.15055(13) 0.51836(9) 0.0220(3) Uani 1 1 d .
C1 C 0.45906(13) 0.33426(18) 0.21959(12) 0.0155(3) Uani 1 1 d .
C2 C 0.48090(14) 0.48057(18) 0.27249(13) 0.0187(4) Uani 1 1 d .
H2 H 0.5311 0.4709 0.3445 0.022 Uiso 1 1 calc R
C3 C 0.53957(14) 0.56442(18) 0.21767(12) 0.0182(4) Uani 1 1 d .
C4 C 0.45152(14) 0.37391(18) 0.11427(12) 0.0176(4) Uani 1 1 d .
C5 C 0.33371(15) 0.4242(2) 0.04508(13) 0.0262(4) Uani 1 1 d .
H5A H 0.3083 0.4998 0.0775 0.039 Uiso 1 1 calc R
H5B H 0.2802 0.3444 0.0296 0.039 Uiso 1 1 calc R
H5C H 0.3367 0.4607 -0.0164 0.039 Uiso 1 1 calc R
C6 C 0.55182(14) 0.22595(17) 0.27833(12) 0.0150(3) Uani 1 1 d .
H6 H 0.6242 0.2779 0.3165 0.018 Uiso 1 1 calc R
C7 C 0.50355(14) 0.16677(18) 0.35110(12) 0.0167(4) Uani 1 1 d .
H7 H 0.5349 0.0704 0.3758 0.020 Uiso 1 1 calc R
C8 C 0.37551(14) 0.16100(18) 0.28692(12) 0.0170(4) Uani 1 1 d .
H8 H 0.3331 0.1845 0.3294 0.020 Uiso 1 1 calc R
C9 C 0.50108(15) 0.26572(19) 0.06396(12) 0.0196(4) Uani 1 1 d .
H9 H 0.5238 0.3183 0.0154 0.023 Uiso 1 1 calc R
C10 C 0.60473(14) 0.18914(19) 0.13511(12) 0.0192(4) Uani 1 1 d .
H10A H 0.6666 0.2583 0.1681 0.023 Uiso 1 1 calc R
H10B H 0.6319 0.1202 0.0983 0.023 Uiso 1 1 calc R
C11 C 0.57489(14) 0.11089(18) 0.21312(12) 0.0169(4) Uani 1 1 d .
C12 C 0.47301(14) 0.00999(18) 0.15678(12) 0.0183(4) Uani 1 1 d .
H12 H 0.5101 -0.0720 0.1379 0.022 Uiso 1 1 calc R
C13 C 0.38475(15) 0.05996(19) 0.05767(13) 0.0204(4) Uani 1 1 d .
C14 C 0.67709(15) 0.0205(2) 0.27763(13) 0.0228(4) Uani 1 1 d .
H14A H 0.6958 -0.0472 0.2356 0.034 Uiso 1 1 calc R
H14B H 0.6582 -0.0315 0.3269 0.034 Uiso 1 1 calc R
H14C H 0.7427 0.0825 0.3116 0.034 Uiso 1 1 calc R
C15 C 0.41370(15) -0.06017(18) 0.21777(13) 0.0194(4) Uani 1 1 d .
H15A H 0.3715 -0.1445 0.1811 0.023 Uiso 1 1 calc R
H15B H 0.4727 -0.0942 0.2811 0.023 Uiso 1 1 calc R
C16 C 0.53713(15) 0.2025(2) 0.52180(12) 0.0220(4) Uani 1 1 d .
H16A H 0.5925 0.1233 0.5379 0.026 Uiso 1 1 calc R
H16B H 0.5670 0.2738 0.5756 0.026 Uiso 1 1 calc R
C17 C 0.35491(16) 0.2624(2) 0.51358(14) 0.0248(4) Uani 1 1 d .
H17A H 0.2786 0.2225 0.4960 0.037 Uiso 1 1 calc R
H17B H 0.3531 0.3317 0.4632 0.037 Uiso 1 1 calc R
H17C H 0.3796 0.3094 0.5783 0.037 Uiso 1 1 calc R

loop_
_atom_site_aniso_label
_atom_site_aniso_U_11
_atom_site_aniso_U_22
_atom_site_aniso_U_33
_atom_site_aniso_U_23
_atom_site_aniso_U_13
_atom_site_aniso_U_12
O1 0.0284(7) 0.0164(7) 0.0503(9) 0.0003(6) 0.0275(7) 0.0019(6)
O2 0.0313(7) 0.0150(7) 0.0369(7) -0.0034(5) 0.0198(6) -0.0053(6)
O3 0.0258(6) 0.0152(6) 0.0213(6) 0.0009(5) 0.0127(5) -0.0049(5)
O4 0.0156(6) 0.0172(6) 0.0239(6) 0.0044(5) 0.0092(5) -0.0007(5)
O5 0.0294(7) 0.0237(7) 0.0163(6) -0.0032(5) 0.0086(5) -0.0082(5)
O6 0.0290(7) 0.0333(8) 0.0263(7) -0.0062(6) 0.0097(6) -0.0130(6)
O7 0.0209(6) 0.0147(7) 0.0268(6) -0.0041(5) 0.0142(5) -0.0037(5)
O8 0.0292(7) 0.0178(7) 0.0158(6) -0.0014(5) 0.0115(5) -0.0037(5)
O9 0.0296(7) 0.0172(7) 0.0254(6) 0.0030(5) 0.0173(5) 0.0031(5)
C1 0.0156(8) 0.0142(9) 0.0189(8) -0.0003(7) 0.0093(7) -0.0007(7)
C2 0.0231(9) 0.0135(9) 0.0233(9) -0.0008(7) 0.0132(7) 0.0006(7)
C3 0.0181(8) 0.0146(9) 0.0234(9) 0.0013(7) 0.0098(7) 0.0034(7)
C4 0.0197(8) 0.0142(9) 0.0188(8) 0.0019(6) 0.0076(7) -0.0031(7)
C5 0.0249(10) 0.0269(11) 0.0232(9) 0.0063(8) 0.0057(8) 0.0016(8)
C6 0.0161(8) 0.0143(9) 0.0154(8) -0.0002(6) 0.0073(6) -0.0010(7)
C7 0.0226(9) 0.0129(9) 0.0170(8) -0.0011(6) 0.0105(7) -0.0004(7)
C8 0.0222(9) 0.0133(9) 0.0192(8) 0.0002(7) 0.0123(7) -0.0012(7)
C9 0.0244(9) 0.0199(10) 0.0174(8) -0.0017(7) 0.0115(7) -0.0068(7)
C10 0.0219(9) 0.0181(9) 0.0225(9) -0.0037(7) 0.0140(7) -0.0024(7)
C11 0.0176(8) 0.0153(9) 0.0203(8) -0.0011(7) 0.0102(7) -0.0005(7)
C12 0.0215(9) 0.0145(9) 0.0232(9) -0.0035(7) 0.0134(7) -0.0009(7)
C13 0.0253(9) 0.0190(9) 0.0214(9) -0.0063(7) 0.0142(7) -0.0040(8)
C14 0.0212(9) 0.0201(10) 0.0287(10) 0.0007(7) 0.0117(8) 0.0036(7)
C15 0.0246(9) 0.0123(9) 0.0249(9) -0.0022(7) 0.0138(7) -0.0016(7)
C16 0.0260(9) 0.0255(10) 0.0161(8) 0.0019(7) 0.0100(7) 0.0015(7)
C17 0.0305(10) 0.0218(10) 0.0273(9) -0.0024(8) 0.0169(8) 0.0036(8)

loop_
_atom_type_symbol
_atom_type_description
_atom_type_scat_dispersion_real
_atom_type_scat_dispersion_imag
_atom_type_scat_source
C C 0.0181 0.0091 'International Tables Vol C Tables 4.2.6.8 and 6.1.1.4'
H H 0.0000 0.0000 'International Tables Vol C Tables 4.2.6.8 and 6.1.1.4'
O O 0.0492 0.0322 'International Tables Vol C Tables 4.2.6.8 and 6.1.1.4'

loop_
_geom_angle_atom_site_label_1
_geom_angle_atom_site_label_2
_geom_angle_atom_site_label_3
_geom_angle
C2 O1 H1 109.2(18)
C3 O3 C4 111.04(12)
C1 O4 C8 110.94(12)
C13 O5 C9 119.24(13)
C8 O7 C15 118.68(12)
C16 O8 C7 113.96(13)
C16 O9 C17 112.31(14)
O4 C1 C6 104.78(13)
O4 C1 C2 112.09(13)
C6 C1 C2 111.15(13)
O4 C1 C4 110.37(13)
C6 C1 C4 116.41(13)
C2 C1 C4 102.27(13)
O1 C2 C3 105.26(13)
O1 C2 C1 114.53(14)
C3 C2 C1 102.98(13)
O1 C2 H2 111.2
C3 C2 H2 111.2
C1 C2 H2 111.2
O2 C3 O3 121.11(15)
O2 C3 C2 128.71(16)
O3 C3 C2 110.18(14)
O3 C4 C5 107.74(14)
O3 C4 C9 103.24(12)
C5 C4 C9 111.97(14)
O3 C4 C1 103.07(12)
C5 C4 C1 113.12(14)
C9 C4 C1 116.38(14)
C4 C5 H5A 109.5
C4 C5 H5B 109.5
H5A C5 H5B 109.5
C4 C5 H5C 109.5
H5A C5 H5C 109.5
H5B C5 H5C 109.5
C7 C6 C1 101.31(13)
C7 C6 C11 113.84(14)
C1 C6 C11 114.16(13)
C7 C6 H6 109.1
C1 C6 H6 109.1
C11 C6 H6 109.1
O8 C7 C8 110.92(13)
O8 C7 C6 108.52(13)
C8 C7 C6 102.24(13)
O8 C7 H7 111.6
C8 C7 H7 111.6
C6 C7 H7 111.6
O7 C8 O4 109.94(13)
O7 C8 C7 114.98(14)
O4 C8 C7 105.69(12)
O7 C8 H8 108.7
O4 C8 H8 108.7
C7 C8 H8 108.7
O5 C9 C10 111.01(14)
O5 C9 C4 108.44(13)
C10 C9 C4 113.69(14)
O5 C9 H9 107.8
C10 C9 H9 107.8
C4 C9 H9 107.8
C9 C10 C11 109.65(13)
C9 C10 H10A 109.7
C11 C10 H10A 109.7
C9 C10 H10B 109.7
C11 C10 H10B 109.7
H10A C10 H10B 108.2
C10 C11 C14 108.91(13)
C10 C11 C6 106.91(13)
C14 C11 C6 109.33(13)
C10 C11 C12 107.47(13)
C14 C11 C12 108.62(14)
C6 C11 C12 115.43(13)
C13 C12 C15 109.88(14)
C13 C12 C11 117.85(14)
C15 C12 C11 117.12(14)
C13 C12 H12 103.2
C15 C12 H12 103.2
C11 C12 H12 103.2
O6 C13 O5 117.32(16)
O6 C13 C12 123.07(16)
O5 C13 C12 119.15(14)
C11 C14 H14A 109.5
C11 C14 H14B 109.5
H14A C14 H14B 109.5
C11 C14 H14C 109.5
H14A C14 H14C 109.5
H14B C14 H14C 109.5
O7 C15 C12 115.15(14)
O7 C15 H15A 108.5
C12 C15 H15A 108.5
O7 C15 H15B 108.5
C12 C15 H15B 108.5
H15A C15 H15B 107.5
O9 C16 O8 112.72(14)
O9 C16 H16A 109.0
O8 C16 H16A 109.0
O9 C16 H16B 109.0
O8 C16 H16B 109.0
H16A C16 H16B 107.8
O9 C17 H17A 109.5
O9 C17 H17B 109.5
H17A C17 H17B 109.5
O9 C17 H17C 109.5
H17A C17 H17C 109.5
H17B C17 H17C 109.5

loop_
_geom_bond_atom_site_label_1
_geom_bond_atom_site_label_2
_geom_bond_distance
O1 C2 1.416(2)
O1 H1 0.84(3)
O2 C3 1.199(2)
O3 C3 1.357(2)
O3 C4 1.4688(19)
O4 C1 1.4320(19)
O4 C8 1.4440(19)
O5 C13 1.354(2)
O5 C9 1.452(2)
O6 C13 1.200(2)
O7 C8 1.406(2)
O7 C15 1.439(2)
O8 C16 1.4215(19)
O8 C7 1.4306(19)
O9 C16 1.402(2)
O9 C17 1.433(2)
C1 C6 1.542(2)
C1 C2 1.550(2)
C1 C4 1.555(2)
C2 C3 1.520(2)
C2 H2 1.0000
C4 C5 1.521(2)
C4 C9 1.534(2)
C5 H5A 0.9800
C5 H5B 0.9800
C5 H5C 0.9800
C6 C7 1.534(2)
C6 C11 1.549(2)
C6 H6 1.0000
C7 C8 1.533(2)
C7 H7 1.0000
C8 H8 1.0000
C9 C10 1.507(2)
C9 H9 1.0000
C10 C11 1.531(2)
C10 H10A 0.9900
C10 H10B 0.9900
C11 C14 1.532(2)
C11 C12 1.559(2)
C12 C13 1.520(2)
C12 C15 1.533(2)
C12 H12 1.0000
C14 H14A 0.9800
C14 H14B 0.9800
C14 H14C 0.9800
C15 H15A 0.9900
C15 H15B 0.9900
C16 H16A 0.9900
C16 H16B 0.9900
C17 H17A 0.9800
C17 H17B 0.9800
C17 H17C 0.9800

loop_
_geom_hbond_atom_site_label_D
_geom_hbond_atom_site_label_H
_geom_hbond_atom_site_label_A
_geom_hbond_distance_DH
_geom_hbond_distance_HA
_geom_hbond_distance_DA
_geom_hbond_angle_DHA
_geom_hbond_site_symmetry_A
O1 H1 O7 0.84(3) 2.14(3) 2.7954(17) 134(2) 2

loop_
_geom_torsion_atom_site_label_1
_geom_torsion_atom_site_label_2
_geom_torsion_atom_site_label_3
_geom_torsion_atom_site_label_4
_geom_torsion
C8 O4 C1 C6 18.11(16)
C8 O4 C1 C2 -102.53(15)
C8 O4 C1 C4 144.18(13)
O4 C1 C2 O1 -31.46(19)
C6 C1 C2 O1 -148.34(14)
C4 C1 C2 O1 86.75(16)
O4 C1 C2 C3 -145.16(13)
C6 C1 C2 C3 97.95(15)
C4 C1 C2 C3 -26.95(16)
C4 O3 C3 O2 -170.63(15)
C4 O3 C3 C2 8.51(18)
O1 C2 C3 O2 71.4(2)
C1 C2 C3 O2 -168.26(17)
O1 C2 C3 O3 -107.62(15)
C1 C2 C3 O3 12.68(17)
C3 O3 C4 C5 93.90(16)
C3 O3 C4 C9 -147.49(13)
C3 O3 C4 C1 -25.94(16)
O4 C1 C4 O3 151.29(12)
C6 C1 C4 O3 -89.48(16)
C2 C1 C4 O3 31.87(15)
O4 C1 C4 C5 35.24(19)
C6 C1 C4 C5 154.47(15)
C2 C1 C4 C5 -84.18(16)
O4 C1 C4 C9 -96.52(16)
C6 C1 C4 C9 22.7(2)
C2 C1 C4 C9 144.06(14)
O4 C1 C6 C7 -34.69(15)
C2 C1 C6 C7 86.57(15)
C4 C1 C6 C7 -156.91(14)
O4 C1 C6 C11 88.09(15)
C2 C1 C6 C11 -150.65(13)
C4 C1 C6 C11 -34.12(19)
C16 O8 C7 C8 96.02(16)
C16 O8 C7 C6 -152.42(13)
C1 C6 C7 O8 -79.69(15)
C11 C6 C7 O8 157.31(13)
C1 C6 C7 C8 37.57(15)
C11 C6 C7 C8 -85.43(16)
C15 O7 C8 O4 92.25(16)
C15 O7 C8 C7 -26.85(19)
C1 O4 C8 O7 -118.35(14)
C1 O4 C8 C7 6.30(16)
O8 C7 C8 O7 -151.00(13)
C6 C7 C8 O7 93.47(15)
O8 C7 C8 O4 87.56(15)
C6 C7 C8 O4 -27.97(16)
C13 O5 C9 C10 47.08(19)
C13 O5 C9 C4 -78.49(18)
O3 C4 C9 O5 -158.82(12)
C5 C4 C9 O5 -43.20(18)
C1 C4 C9 O5 89.09(17)
O3 C4 C9 C10 77.19(16)
C5 C4 C9 C10 -167.19(14)
C1 C4 C9 C10 -34.9(2)
O5 C9 C10 C11 -63.96(17)
C4 C9 C10 C11 58.63(18)
C9 C10 C11 C14 173.79(14)
C9 C10 C11 C6 -68.19(17)
C9 C10 C11 C12 56.30(17)
C7 C6 C11 C10 171.52(13)
C1 C6 C11 C10 55.85(17)
C7 C6 C11 C14 -70.73(17)
C1 C6 C11 C14 173.61(13)
C7 C6 C11 C12 52.05(19)
C1 C6 C11 C12 -63.62(18)
C10 C11 C12 C13 -34.68(19)
C14 C11 C12 C13 -152.36(15)
C6 C11 C12 C13 84.49(18)
C10 C11 C12 C15 -169.31(14)
C14 C11 C12 C15 73.01(18)
C6 C11 C12 C15 -50.1(2)
C9 O5 C13 O6 163.23(15)
C9 O5 C13 C12 -24.4(2)
C15 C12 C13 O6 -31.5(2)
C11 C12 C13 O6 -169.19(16)
C15 C12 C13 O5 156.52(14)
C11 C12 C13 O5 18.9(2)
C8 O7 C15 C12 -54.52(19)
C13 C12 C15 O7 -59.76(18)
C11 C12 C15 O7 78.24(19)
C17 O9 C16 O8 -69.51(18)
C7 O8 C16 O9 -68.67(18)
